data_7219738
loop_
_publ_author_name
'Sun, Tong'
'Jiao, Cheng--Qi'
'Li, Wen-Zhu'
'Sun, Zhen-Gang'
'Ma, Chao'
'Zhu, Yanyu'
'Ma, Ming-Xue'
'Luo, Hui'
'Zhang, Xiao-Wen'
'Wang, Mei-Ling'

_publ_section_title
;
 Mixed--solvothermal synthesis, structures, surface photovoltage,
 luminescence and molecular recognition properties of three new transition
 metal phosphonates with 3D framework and supramolecular structures
;
_journal_name_full 'RSC Adv.'
_journal_paper_doi 10.1039/C5RA00197H
_journal_year 2015
_chemical_formula_sum 'C16 H29 N3 O17 P4 Zn2'
_chemical_formula_weight 790.04
_chemical_name_systematic
; 
 ? 
;
_space_group_IT_number 14
_symmetry_cell_setting monoclinic
_symmetry_space_group_name_Hall '-P 2ybc'
_symmetry_space_group_name_H-M 'P 1 21/c 1'
_atom_sites_solution_hydrogens geom
_atom_sites_solution_primary direct
_atom_sites_solution_secondary difmap
_audit_creation_method SHELXL-97
_audit_update_record
;
2014-12-24 deposited with the CCDC.
2015-03-03 downloaded from the CCDC.
;
_cell_angle_alpha 90.00
_cell_angle_beta 97.544(2)
_cell_angle_gamma 90.00
_cell_formula_units_Z 4
_cell_length_a 9.9975(8)
_cell_length_b 9.1275(7)
_cell_length_c 30.548(3)
_cell_measurement_reflns_used 2464
_cell_measurement_temperature 296(2)
_cell_measurement_theta_max 26.03
_cell_measurement_theta_min 2.33
_cell_volume 2763.4(4)
_computing_cell_refinement 'Bruker SMART'
_computing_data_collection 'Bruker SMART'
_computing_data_reduction 'Bruker SHELXTL'
_computing_molecular_graphics 'Bruker SHELXTL'
_computing_publication_material 'Bruker SHELXTL'
_computing_structure_refinement 'SHELXL-97 (Sheldrick, 1997)'
_computing_structure_solution 'SHELXS-97 (Sheldrick, 1990)'
_diffrn_ambient_temperature 296(2)
_diffrn_measured_fraction_theta_full 0.984
_diffrn_measured_fraction_theta_max 0.984
_diffrn_measurement_device_type 'Smart Apex II CCD'
_diffrn_measurement_method 'omega scans'
_diffrn_radiation_monochromator graphite
_diffrn_radiation_source 'fine-focus sealed tube'
_diffrn_radiation_type MoK\a
_diffrn_radiation_wavelength 0.71073
_diffrn_reflns_av_R_equivalents 0.0588
_diffrn_reflns_av_sigmaI/netI 0.0765
_diffrn_reflns_limit_h_max 8
_diffrn_reflns_limit_h_min -12
_diffrn_reflns_limit_k_max 10
_diffrn_reflns_limit_k_min -11
_diffrn_reflns_limit_l_max 38
_diffrn_reflns_limit_l_min -31
_diffrn_reflns_number 14958
_diffrn_reflns_theta_full 26.49
_diffrn_reflns_theta_max 26.49
_diffrn_reflns_theta_min 2.05
_diffrn_standards_decay_% 0
_diffrn_standards_interval_count 0
_diffrn_standards_interval_time 0
_diffrn_standards_number 0
_exptl_absorpt_coefficient_mu 2.052
_exptl_absorpt_correction_T_max 0.9601
_exptl_absorpt_correction_T_min 0.9044
_exptl_absorpt_correction_type empirical
_exptl_absorpt_process_details sadabs
_exptl_crystal_colour colorless
_exptl_crystal_density_diffrn 1.899
_exptl_crystal_density_method 'not measured'
_exptl_crystal_description block
_exptl_crystal_F_000 1608
_exptl_crystal_size_max 0.05
_exptl_crystal_size_mid 0.03
_exptl_crystal_size_min 0.02
_refine_diff_density_max 5.785
_refine_diff_density_min -0.888
_refine_diff_density_rms 0.175
_refine_ls_extinction_method none
_refine_ls_goodness_of_fit_ref 1.024
_refine_ls_hydrogen_treatment constr
_refine_ls_matrix_type full
_refine_ls_number_parameters 304
_refine_ls_number_reflns 5634
_refine_ls_number_restraints 18
_refine_ls_restrained_S_all 1.022
_refine_ls_R_factor_all 0.1152
_refine_ls_R_factor_gt 0.0778
_refine_ls_shift/su_max 0.000
_refine_ls_shift/su_mean 0.000
_refine_ls_structure_factor_coef Fsqd
_refine_ls_weighting_details 'calc w=1/[\s^2^(Fo^2^)+(0.0959P)^2^+23.7920P] where P=(Fo^2^+2Fc^2^)/3'
_refine_ls_weighting_scheme calc
_refine_ls_wR_factor_gt 0.1848
_refine_ls_wR_factor_ref 0.2067
_reflns_number_gt 3890
_reflns_number_total 5634
_reflns_threshold_expression >2sigma(I)
_cod_data_source_file c5ra00197h2.cif
_cod_data_source_block szg221
_cod_depositor_comments
;
The following automatic conversions were performed:

'_symmetry_cell_setting' value 'Monoclinic' changed to 'monoclinic'
according to
/usr/data/users/saulius/crontab/automatic-downloads/rss-feeds/RSC/lib/dictionaries/cif_core.dic
dictionary named 'cif_core.dic' version 2.4.2 from 2011-04-26.

Automatic conversion script
Id: cif_fix_values 3086 2015-02-26 13:12:21Z robertas 
;
_cod_original_cell_volume 2763.5(4)
_cod_original_sg_symbol_H-M 'P2(1)/c  '
_cod_database_code 7219738

loop_
_symmetry_equiv_pos_as_xyz
'x, y, z'
'-x, y+1/2, -z+1/2'
'-x, -y, -z'
'x, -y-1/2, z-1/2'

loop_
_atom_site_label
_atom_site_type_symbol
_atom_site_fract_x
_atom_site_fract_y
_atom_site_fract_z
_atom_site_U_iso_or_equiv
_atom_site_adp_type
_atom_site_occupancy
_atom_site_symmetry_multiplicity
_atom_site_calc_flag
_atom_site_refinement_flags
Zn1 Zn 1.05375(9) 0.28039(9) 0.18927(3) 0.0195(2) Uani 1 1 d .
Zn2 Zn 1.01255(9) 0.75472(10) 0.13694(3) 0.0233(2) Uani 1 1 d .
P1 P 0.96636(18) 0.5976(2) 0.22161(6) 0.0159(4) Uani 1 1 d .
P2 P 1.23574(18) 0.5487(2) 0.18483(6) 0.0158(4) Uani 1 1 d .
P3 P 1.0074(2) 0.0814(2) 0.10284(7) 0.0228(4) Uani 1 1 d .
O1 O 0.9379(5) 0.4353(6) 0.21049(19) 0.0240(12) Uani 1 1 d .
O2 O 0.9111(5) 0.7005(6) 0.18460(18) 0.0251(12) Uani 1 1 d .
O3 O 0.9115(5) 0.6366(6) 0.26452(17) 0.0219(11) Uani 1 1 d .
O4 O 1.2214(5) 0.3825(5) 0.18457(19) 0.0232(12) Uani 1 1 d .
O5 O 1.3808(5) 0.5973(6) 0.19222(19) 0.0263(12) Uani 1 1 d .
O6 O 1.1600(6) 0.6141(6) 0.14255(18) 0.0283(13) Uani 1 1 d .
O7 O 0.9732(6) 0.2062(6) 0.1328(2) 0.0302(13) Uani 1 1 d .
O8 O 1.0707(6) -0.0465(6) 0.1298(2) 0.0317(14) Uani 1 1 d .
O9 O 1.0884(6) 0.1348(7) 0.0674(2) 0.0334(14) Uani 1 1 d .
O13 O 1.1904(5) 0.7706(6) 0.23256(19) 0.0231(12) Uani 1 1 d .
C1 C 1.1525(7) 0.6183(7) 0.2313(2) 0.0153(14) Uani 1 1 d .
C2 C 1.19897(14) 0.53760(14) 0.27535(4) 0.0227(16) Uani 1 1 d .
H2A H 1.1603 0.4412 0.2740 0.027 Uiso 1 1 d R
H2B H 1.1648 0.5893 0.2989 0.027 Uiso 1 1 d R
C4 C 1.43361(14) 0.64077(14) 0.30024(4) 0.0268(18) Uani 1 1 d R
H4A H 1.3937 0.7352 0.3035 0.032 Uiso 1 1 d R
C5 C 1.40968(14) 0.38607(14) 0.28379(4) 0.0234(17) Uani 1 1 d R
H5A H 1.3548 0.3025 0.2746 0.028 Uiso 1 1 d R
C9 C 0.74129(14) 0.01154(14) 0.10695(4) 0.0247(17) Uani 1 1 d R
H9B H 0.7155 0.1111 0.1002 0.030 Uiso 1 1 d R
H9A H 0.7661 0.0378 0.1374 0.030 Uiso 1 1 d R
C10 C 0.59941(14) -0.03873(14) 0.08988(4) 0.0295(19) Uani 1 1 d R
C6 C 1.57120(14) 0.62447(14) 0.30936(4) 0.0307(19) Uani 1 1 d R
H6A H 1.6280 0.7070 0.3181 0.037 Uiso 1 1 d R
N1 N 1.54359(14) 0.37262(14) 0.29427(4) 0.0303(16) Uani 1 1 d R
H1A H 1.5800 0.2826 0.2936 0.036 Uiso 1 1 d R
C7 C 1.62622(14) 0.48600(14) 0.30566(4) 0.033(2) Uani 1 1 d R
H7A H 1.7221 0.4716 0.3112 0.039 Uiso 1 1 d R
C11 C 0.54567(14) -0.15933(14) 0.10625(4) 0.040(2) Uani 1 1 d R
H11A H 0.5999 -0.2233 0.1262 0.048 Uiso 1 1 d R
C12 C 0.51901(14) 0.04736(14) 0.05940(4) 0.041(2) Uani 1 1 d R
H12A H 0.5557 0.1339 0.0476 0.050 Uiso 1 1 d R
C13 C 0.40422(14) -0.18980(14) 0.09290(4) 0.045(2) Uani 1 1 d R
H13A H 0.3611 -0.2718 0.1049 0.054 Uiso 1 1 d R
N2 N 0.38909(14) 0.00929(14) 0.04628(4) 0.043(2) Uani 1 1 d R
H2C H 0.3398 0.0622 0.0251 0.051 Uiso 1 1 d R
C14 C 0.33486(14) -0.10009(14) 0.06324(4) 0.044(2) Uani 1 1 d R
H14A H 0.2407 -0.1190 0.0544 0.053 Uiso 1 1 d R
P4 P 0.85478(14) -0.16109(14) 0.04588(4) 0.0277(5) Uani 1 1 d R
O14 O 0.79741(14) 0.12065(14) 0.03860(4) 0.0343(14) Uani 1 1 d R
O10 O 0.88707(14) -0.27408(14) 0.08256(4) 0.0328(14) Uani 1 1 d R
O11 O 0.72636(14) -0.18867(14) 0.01591(4) 0.0373(15) Uani 1 1 d R
O12 O 0.97653(14) -0.15246(14) 0.01958(4) 0.0377(15) Uani 1 1 d R
H12B H 0.9493 -0.1473 -0.0069 0.057 Uiso 1 1 d R
N3 N 0.19699(14) 0.40980(14) 0.07551(4) 0.048(2) Uani 1 1 d R
H3A H 0.1749 0.4532 0.1000 0.058 Uiso 1 1 d R
H3B H 0.1482 0.3270 0.0710 0.058 Uiso 1 1 d R
C15 C 0.34054(14) 0.37322(14) 0.08203(4) 0.073(4) Uani 1 1 d R
H15A H 0.3593 0.3090 0.1070 0.109 Uiso 1 1 d R
H15B H 0.3640 0.3254 0.0561 0.109 Uiso 1 1 d R
H15C H 0.3927 0.4613 0.0873 0.109 Uiso 1 1 d R
C16 C 0.16163(14) 0.51396(14) 0.03538(4) 0.083(4) Uani 1 1 d R
H16A H 0.0669 0.5360 0.0319 0.125 Uiso 1 1 d R
H16B H 0.2124 0.6030 0.0403 0.125 Uiso 1 1 d R
H16C H 0.1837 0.4671 0.0091 0.125 Uiso 1 1 d R
O1W O 0.62007(14) 0.49222(14) 0.16463(4) 0.122(5) Uani 1 1 d R
H1WA H 0.6646 0.4216 0.1556 0.183 Uiso 1 1 d R
H1WB H 0.6141 0.5611 0.1457 0.183 Uiso 1 1 d R
O2W O 0.83999(14) 0.41543(14) 0.07239(4) 0.195(8) Uani 1 1 d RU
H2WA H 0.8646 0.3661 0.0512 0.292 Uiso 1 1 d R
H2WB H 0.7562 0.4022 0.0732 0.292 Uiso 1 1 d R
O3W O 0.55415(14) 0.57449(14) 0.03045(4) 0.232(10) Uani 1 1 d RU
H3WA H 0.5084 0.6142 0.0082 0.279 Uiso 1 1 d R
H3WB H 0.6002 0.6408 0.0450 0.279 Uiso 1 1 d R
C3 C 1.35197(14) 0.52274(14) 0.28649(4) 0.0218(16) Uani 1 1 d R
C8 C 0.84356(14) 0.01909(14) 0.07347(4) 0.0238(17) Uani 1 1 d R

loop_
_atom_site_aniso_label
_atom_site_aniso_U_11
_atom_site_aniso_U_22
_atom_site_aniso_U_33
_atom_site_aniso_U_23
_atom_site_aniso_U_13
_atom_site_aniso_U_12
Zn1 0.0199(5) 0.0179(4) 0.0212(5) 0.0007(3) 0.0047(3) -0.0014(3)
Zn2 0.0261(5) 0.0227(5) 0.0211(5) 0.0053(4) 0.0035(4) 0.0044(4)
P1 0.0130(9) 0.0180(9) 0.0170(10) -0.0009(7) 0.0033(7) 0.0008(7)
P2 0.0148(9) 0.0156(9) 0.0175(10) -0.0002(7) 0.0043(7) 0.0012(7)
P3 0.0212(10) 0.0214(10) 0.0257(11) 0.0043(8) 0.0023(8) -0.0005(8)
O1 0.025(3) 0.018(3) 0.030(3) -0.004(2) 0.006(2) -0.002(2)
O2 0.025(3) 0.031(3) 0.019(3) 0.008(2) 0.003(2) 0.006(2)
O3 0.022(3) 0.026(3) 0.020(3) -0.007(2) 0.008(2) -0.003(2)
O4 0.020(3) 0.016(3) 0.034(3) -0.003(2) 0.009(2) 0.000(2)
O5 0.021(3) 0.025(3) 0.034(3) -0.005(2) 0.011(2) -0.003(2)
O6 0.035(3) 0.031(3) 0.020(3) 0.006(2) 0.006(2) 0.011(2)
O7 0.030(3) 0.029(3) 0.029(3) 0.000(3) -0.005(2) 0.001(2)
O8 0.026(3) 0.027(3) 0.038(4) 0.012(3) -0.011(3) 0.001(2)
O9 0.032(3) 0.035(3) 0.036(4) 0.002(3) 0.013(3) -0.008(3)
O13 0.022(3) 0.018(3) 0.030(3) 0.001(2) 0.009(2) -0.005(2)
C1 0.016(3) 0.013(3) 0.017(4) 0.001(3) 0.002(3) -0.001(3)
C2 0.020(4) 0.028(4) 0.020(4) 0.005(3) 0.002(3) -0.001(3)
C4 0.028(4) 0.022(4) 0.030(5) -0.004(3) 0.001(3) 0.002(3)
C5 0.019(4) 0.023(4) 0.027(4) 0.001(3) -0.003(3) -0.001(3)
C9 0.022(4) 0.036(4) 0.014(4) -0.004(3) -0.006(3) 0.002(3)
C10 0.025(4) 0.036(5) 0.026(5) -0.007(4) -0.001(3) 0.003(3)
C6 0.026(4) 0.032(5) 0.031(5) -0.002(4) -0.004(4) -0.009(3)
N1 0.030(4) 0.029(4) 0.030(4) -0.002(3) -0.004(3) 0.011(3)
C7 0.015(4) 0.048(5) 0.034(5) 0.005(4) 0.000(3) 0.007(4)
C11 0.050(6) 0.049(6) 0.019(5) -0.001(4) -0.007(4) -0.014(5)
C12 0.034(5) 0.038(5) 0.049(6) -0.006(4) -0.006(4) 0.004(4)
C13 0.052(6) 0.040(5) 0.045(6) 0.004(5) 0.013(5) -0.010(5)
N2 0.026(4) 0.056(5) 0.044(5) -0.001(4) -0.009(3) 0.003(4)
C14 0.031(5) 0.051(6) 0.050(7) 0.005(5) 0.006(4) 0.009(4)
P4 0.0409(13) 0.0236(10) 0.0176(11) -0.0011(8) 0.0003(9) 0.0052(9)
O14 0.047(4) 0.035(3) 0.019(3) 0.007(3) -0.001(3) 0.010(3)
O10 0.048(4) 0.030(3) 0.018(3) 0.006(2) -0.003(3) 0.004(3)
O11 0.045(4) 0.033(3) 0.031(4) -0.002(3) -0.007(3) 0.001(3)
O12 0.043(4) 0.045(4) 0.026(3) -0.004(3) 0.006(3) 0.003(3)
N3 0.061(6) 0.047(5) 0.039(5) -0.019(4) 0.019(4) -0.014(4)
C15 0.093(11) 0.059(8) 0.068(9) -0.014(7) 0.018(8) -0.009(7)
C16 0.112(12) 0.078(10) 0.056(9) 0.006(7) 0.000(8) 0.029(9)
O1W 0.050(6) 0.103(9) 0.212(15) 0.002(9) 0.015(7) 0.012(6)
O2W 0.195(8) 0.195(8) 0.195(8) 0.0000(7) 0.0254(12) 0.0001(7)
O3W 0.232(10) 0.232(10) 0.232(10) -0.0001(10) 0.0309(16) -0.0004(10)
C3 0.023(4) 0.027(4) 0.014(4) 0.000(3) 0.001(3) 0.003(3)
C8 0.027(4) 0.025(4) 0.019(4) 0.001(3) 0.003(3) 0.000(3)

loop_
_atom_type_symbol
_atom_type_description
_atom_type_scat_dispersion_real
_atom_type_scat_dispersion_imag
_atom_type_scat_source
C C 0.0033 0.0016 'International Tables Vol C Tables 4.2.6.8 and 6.1.1.4'
H H 0.0000 0.0000 'International Tables Vol C Tables 4.2.6.8 and 6.1.1.4'
N N 0.0061 0.0033 'International Tables Vol C Tables 4.2.6.8 and 6.1.1.4'
O O 0.0106 0.0060 'International Tables Vol C Tables 4.2.6.8 and 6.1.1.4'
P P 0.1023 0.0942 'International Tables Vol C Tables 4.2.6.8 and 6.1.1.4'
Zn Zn 0.2839 1.4301 'International Tables Vol C Tables 4.2.6.8 and 6.1.1.4'

loop_
_geom_angle_atom_site_label_1
_geom_angle_atom_site_label_2
_geom_angle_atom_site_label_3
_geom_angle
_geom_angle_site_symmetry_1
_geom_angle_site_symmetry_3
O3 Zn1 O7 115.5(2) 2_745 .
O3 Zn1 O4 107.9(2) 2_745 .
O7 Zn1 O4 111.5(2) . .
O3 Zn1 O1 107.6(2) 2_745 .
O7 Zn1 O1 110.4(2) . .
O4 Zn1 O1 103.2(2) . .
O8 Zn2 O2 121.3(3) 1_565 .
O8 Zn2 O6 113.3(2) 1_565 .
O2 Zn2 O6 103.3(2) . .
O8 Zn2 O10 101.51(17) 1_565 1_565
O2 Zn2 O10 105.15(17) . 1_565
O6 Zn2 O10 112.26(18) . 1_565
O2 P1 O3 111.0(3) . .
O2 P1 O1 113.1(3) . .
O3 P1 O1 109.7(3) . .
O2 P1 C1 108.4(3) . .
O3 P1 C1 107.7(3) . .
O1 P1 C1 106.6(3) . .
O5 P2 O4 112.5(3) . .
O5 P2 O6 111.8(3) . .
O4 P2 O6 110.4(3) . .
O5 P2 C1 107.8(3) . .
O4 P2 C1 107.1(3) . .
O6 P2 C1 106.9(3) . .
O9 P3 O8 114.3(4) . .
O9 P3 O7 111.8(3) . .
O8 P3 O7 111.0(4) . .
O9 P3 C8 105.9(3) . .
O8 P3 C8 107.8(2) . .
O7 P3 C8 105.4(2) . .
P1 O1 Zn1 131.1(3) . .
P1 O2 Zn2 122.7(3) . .
P1 O3 Zn1 137.5(3) . 2_755
P2 O4 Zn1 124.0(3) . .
P2 O6 Zn2 128.1(3) . .
P3 O7 Zn1 134.2(4) . .
P3 O8 Zn2 132.5(3) . 1_545
O13 C1 C2 112.8(5) . .
O13 C1 P2 102.1(5) . .
C2 C1 P2 112.9(4) . .
O13 C1 P1 110.9(5) . .
C2 C1 P1 105.7(4) . .
P2 C1 P1 112.7(4) . .
C3 C2 C1 114.3(3) . .
C3 C2 H2A 108.3 . .
C1 C2 H2A 109.0 . .
C3 C2 H2B 108.7 . .
C1 C2 H2B 108.8 . .
H2A C2 H2B 107.5 . .
C6 C4 C3 120.8 . .
C6 C4 H4A 119.6 . .
C3 C4 H4A 119.6 . .
N1 C5 C3 118.7 . .
N1 C5 H5A 120.8 . .
C3 C5 H5A 120.5 . .
C10 C9 C8 117.2 . .
C10 C9 H9B 90.0 . .
C8 C9 H9B 89.9 . .
C10 C9 H9A 121.3 . .
C8 C9 H9A 121.5 . .
H9B C9 H9A 90.0 . .
C11 C10 C12 119.1 . .
C11 C10 C9 121.3 . .
C12 C10 C9 119.4 . .
C4 C6 C7 118.6 . .
C4 C6 H6A 120.7 . .
C7 C6 H6A 120.7 . .
C5 N1 C7 123.6 . .
C5 N1 H1A 118.2 . .
C7 N1 H1A 118.2 . .
N1 C7 C6 119.1 . .
N1 C7 H7A 120.5 . .
C6 C7 H7A 120.5 . .
C10 C11 C13 118.3 . .
C10 C11 H11A 120.8 . .
C13 C11 H11A 120.8 . .
N2 C12 C10 120.1 . .
N2 C12 H12A 120.0 . .
C10 C12 H12A 120.0 . .
C14 C13 C11 118.1 . .
C14 C13 H13A 120.9 . .
C11 C13 H13A 120.9 . .
C14 N2 C12 121.5 . .
C14 N2 H2C 119.2 . .
C12 N2 H2C 119.3 . .
N2 C14 C13 122.7 . .
N2 C14 H14A 118.6 . .
C13 C14 H14A 118.6 . .
O11 P4 O10 114.7 . .
O11 P4 O12 111.2 . .
O10 P4 O12 108.1 . .
O11 P4 C8 109.2 . .
O10 P4 C8 106.5 . .
O12 P4 C8 106.8 . .
P4 O10 Zn2 125.5 . 1_545
P4 O12 H12B 109.5 . .
C15 N3 C16 111.4 . .
C15 N3 H3A 109.4 . .
C16 N3 H3A 109.4 . .
C15 N3 H3B 109.4 . .
C16 N3 H3B 109.3 . .
H3A N3 H3B 108.0 . .
N3 C15 H15A 109.5 . .
N3 C15 H15B 109.5 . .
H15A C15 H15B 109.5 . .
N3 C15 H15C 109.5 . .
H15A C15 H15C 109.5 . .
H15B C15 H15C 109.5 . .
N3 C16 H16A 109.5 . .
N3 C16 H16B 109.5 . .
H16A C16 H16B 109.5 . .
N3 C16 H16C 109.5 . .
H16A C16 H16C 109.5 . .
H16B C16 H16C 109.5 . .
H1WA O1W H1WB 109.5 . .
H2WA O2W H2WB 109.5 . .
H3WA O3W H3WB 108.2 . .
C5 C3 C4 119.1 . .
C5 C3 C2 118.7 . .
C4 C3 C2 122.1 . .
O14 C8 C9 110.1 . .
O14 C8 P3 109.73(7) . .
C9 C8 P3 108.32(8) . .
O14 C8 P4 105.5 . .
C9 C8 P4 110.3 . .
P3 C8 P4 112.94(8) . .

loop_
_geom_bond_atom_site_label_1
_geom_bond_atom_site_label_2
_geom_bond_distance
_geom_bond_site_symmetry_2
Zn1 O3 1.926(5) 2_745
Zn1 O7 1.929(6) .
Zn1 O4 1.939(5) .
Zn1 O1 1.990(5) .
Zn2 O8 1.926(6) 1_565
Zn2 O2 1.945(5) .
Zn2 O6 1.945(6) .
Zn2 O10 1.9635(16) 1_565
P1 O2 1.517(5) .
P1 O3 1.528(5) .
P1 O1 1.538(5) .
P1 C1 1.855(7) .
P2 O5 1.506(6) .
P2 O4 1.524(5) .
P2 O6 1.530(6) .
P2 C1 1.850(7) .
P3 O9 1.515(6) .
P3 O8 1.519(6) .
P3 O7 1.527(6) .
P3 C8 1.851(2) .
O3 Zn1 1.926(5) 2_755
O8 Zn2 1.926(6) 1_545
O13 C1 1.440(8) .
C1 C2 1.550(7) .
C2 C3 1.5288 .
C2 H2A 0.9600 .
C2 H2B 0.9601 .
C4 C6 1.3752 .
C4 C3 1.3832 .
C4 H4A 0.9600 .
C5 N1 1.3406 .
C5 C3 1.3814 .
C5 H5A 0.9600 .
C9 C10 1.5166 .
C9 C8 1.5397 .
C9 H9B 0.9600 .
C9 H9A 0.9601 .
C10 C11 1.3494 .
C10 C12 1.3907 .
C6 C7 1.3889 .
C6 H6A 0.9600 .
N1 C7 1.3413 .
N1 H1A 0.9001 .
C7 H7A 0.9600 .
C11 C13 1.4464 .
C11 H11A 0.9599 .
C12 N2 1.3534 .
C12 H12A 0.9600 .
C13 C14 1.3444 .
C13 H13A 0.9601 .
N2 C14 1.2778 .
N2 H2C 0.9000 .
C14 H14A 0.9601 .
P4 O11 1.4971 .
P4 O10 1.5259 .
P4 O12 1.5460 .
P4 C8 1.8581 .
O14 C8 1.4415 .
O10 Zn2 1.9635(16) 1_545
O12 H12B 0.8200 .
N3 C15 1.4614 .
N3 C16 1.5550 .
N3 H3A 0.9000 .
N3 H3B 0.9001 .
C15 H15A 0.9599 .
C15 H15B 0.9601 .
C15 H15C 0.9600 .
C16 H16A 0.9601 .
C16 H16B 0.9599 .
C16 H16C 0.9602 .
O1W H1WA 0.8500 .
O1W H1WB 0.8500 .
O2W H2WA 0.8499 .
O2W H2WB 0.8501 .
O3W H3WA 0.8500 .
O3W H3WB 0.8500 .

loop_
_geom_hbond_atom_site_label_D
_geom_hbond_atom_site_label_H
_geom_hbond_atom_site_label_A
_geom_hbond_distance_DH
_geom_hbond_distance_HA
_geom_hbond_distance_DA
_geom_hbond_angle_DHA
_geom_hbond_site_symmetry_A
N1 H1A O5 0.90 1.78 2.641(5) 160.2 2_845
N1 H1A O13 0.90 2.53 3.031(5) 115.6 2_845
N2 H2C O11 0.90 1.77 2.654(3) 168.0 3_655
O12 H12B O9 0.82 1.84 2.655(6) 172.5 3_755
